data_4315556
loop_
_publ_author_name
'B. Nisar Ahamed'
'M. Arunachalam'
'Pradyut Ghosh'

_publ_section_title
;
 Thiomethoxychalcone-Functionalized Ferrocene Ligands as Selective
 Chemodosimeters for Mercury(II): Single-Crystal X-ray Structural
 Signature of the [Hg8(\m8-S)(SCH3)12]2+ Cluster
;
_journal_name_full 'Inorganic Chemistry'
_journal_page_first 4447
_journal_page_last 4457
_journal_paper_doi 10.1021/ic902300c
_journal_volume 49
_journal_year 2010
_chemical_formula_sum 'C12 H36 Cl3 Hg8 O12 S13'
_chemical_formula_weight 2500.26
_chemical_name_systematic
; 
 ? 
;
_space_group_IT_number 148
_symmetry_cell_setting trigonal
_symmetry_space_group_name_Hall '-R 3'
_symmetry_space_group_name_H-M 'R -3 :H'
_atom_sites_solution_hydrogens geom
_atom_sites_solution_primary direct
_atom_sites_solution_secondary difmap
_audit_creation_method SHELXL-97
_cell_angle_alpha 90.00
_cell_angle_beta 90.00
_cell_angle_gamma 120.00
_cell_formula_units_Z 3
_cell_length_a 11.1963(12)
_cell_length_b 11.1963(12)
_cell_length_c 30.160(6)
_cell_measurement_reflns_used 2711
_cell_measurement_temperature 100(2)
_cell_measurement_theta_max 26.45
_cell_measurement_theta_min 2.21
_cell_volume 3274.2(8)
_computing_cell_refinement 'Bruker SMART'
_computing_data_collection 'Bruker SMART'
_computing_data_reduction 'Bruker SAINT'
_computing_molecular_graphics 'Bruker SHELXTL'
_computing_publication_material 'Mercury 2.2'
_computing_structure_refinement 'Bruker SHELXTL'
_computing_structure_solution 'Bruker SHELXTL'
_diffrn_ambient_temperature 100(2)
_diffrn_detector_area_resol_mean 3
_diffrn_measured_fraction_theta_full 1.000
_diffrn_measured_fraction_theta_max 1.000
_diffrn_measurement_device_type 'CCD area detector'
_diffrn_measurement_method 'omega scans'
_diffrn_radiation_monochromator graphite
_diffrn_radiation_source 'fine-focus sealed tube'
_diffrn_radiation_type MoK\a
_diffrn_radiation_wavelength 0.71073
_diffrn_reflns_av_R_equivalents 0.0613
_diffrn_reflns_av_sigmaI/netI 0.0345
_diffrn_reflns_limit_h_max 13
_diffrn_reflns_limit_h_min -13
_diffrn_reflns_limit_k_max 13
_diffrn_reflns_limit_k_min -13
_diffrn_reflns_limit_l_max 35
_diffrn_reflns_limit_l_min -35
_diffrn_reflns_number 10216
_diffrn_reflns_theta_full 24.99
_diffrn_reflns_theta_max 24.99
_diffrn_reflns_theta_min 2.03
_exptl_absorpt_coefficient_mu 28.871
_exptl_absorpt_correction_T_max 0.0782
_exptl_absorpt_correction_T_min 0.0782
_exptl_absorpt_correction_type multi-scan
_exptl_absorpt_process_details Sadabs
_exptl_crystal_colour Purple
_exptl_crystal_density_diffrn 3.804
_exptl_crystal_density_method 'not measured'
_exptl_crystal_description Prism
_exptl_crystal_F_000 3309
_exptl_crystal_size_max 0.18
_exptl_crystal_size_mid 0.18
_exptl_crystal_size_min 0.18
_refine_diff_density_max 1.352
_refine_diff_density_min -1.842
_refine_diff_density_rms 0.244
_refine_ls_extinction_method none
_refine_ls_goodness_of_fit_ref 1.072
_refine_ls_hydrogen_treatment constr
_refine_ls_matrix_type full
_refine_ls_number_parameters 79
_refine_ls_number_reflns 1291
_refine_ls_number_restraints 0
_refine_ls_restrained_S_all 1.072
_refine_ls_R_factor_all 0.0453
_refine_ls_R_factor_gt 0.0335
_refine_ls_shift/su_max 0.000
_refine_ls_shift/su_mean 0.000
_refine_ls_structure_factor_coef Fsqd
_refine_ls_weighting_details 'calc w=1/[\s^2^(Fo^2^)+(0.0363P)^2^+110.9479P] where P=(Fo^2^+2Fc^2^)/3'
_refine_ls_weighting_scheme calc
_refine_ls_wR_factor_gt 0.0770
_refine_ls_wR_factor_ref 0.0820
_reflns_number_gt 1085
_reflns_number_total 1291
_reflns_threshold_expression >2sigma(I)
_cod_data_source_file ic902300c_si_002_5.cif
_cod_data_source_block Compound-1
_cod_depositor_comments
;
The following automatic conversions were performed:

'_symmetry_cell_setting' value 'Trigonal' changed to 'trigonal'
according to the built-in table from CIF Core dictionary named
'cif_core.dic' version 2.4.1 from
2010-06-29.

'_exptl_absorpt_correction_type' value 'Multi-Scan'
changed to 'multi-scan' according to the built-in table from CIF Core
dictionary named 'cif_core.dic' version 2.4.1 from 2010-06-29.

Automatic conversion script
Id: cif_fix_values 1646 2011-03-28 12:23:43Z adriana 
;
_cod_original_sg_symbol_H-M 'R -3'
_cod_database_code 4315556

loop_
_symmetry_equiv_pos_as_xyz
'x, y, z'
'-y, x-y, z'
'-x+y, -x, z'
'x+2/3, y+1/3, z+1/3'
'-y+2/3, x-y+1/3, z+1/3'
'-x+y+2/3, -x+1/3, z+1/3'
'x+1/3, y+2/3, z+2/3'
'-y+1/3, x-y+2/3, z+2/3'
'-x+y+1/3, -x+2/3, z+2/3'
'-x, -y, -z'
'y, -x+y, -z'
'x-y, x, -z'
'-x+2/3, -y+1/3, -z+1/3'
'y+2/3, -x+y+1/3, -z+1/3'
'x-y+2/3, x+1/3, -z+1/3'
'-x+1/3, -y+2/3, -z+2/3'
'y+1/3, -x+y+2/3, -z+2/3'
'x-y+1/3, x+2/3, -z+2/3'

loop_
_atom_site_label
_atom_site_type_symbol
_atom_site_fract_x
_atom_site_fract_y
_atom_site_fract_z
_atom_site_U_iso_or_equiv
_atom_site_adp_type
_atom_site_occupancy
_atom_site_symmetry_multiplicity
_atom_site_calc_flag
_atom_site_refinement_flags
_atom_site_disorder_assembly
_atom_site_disorder_group
Hg4 Hg 0.35801(4) 0.14331(5) 0.794622(14) 0.02461(17) Uani 1 1 d . . .
Hg1 Hg 0.6667 0.3333 0.72595(2) 0.0277(2) Uani 1 3 d S . .
S2 S 0.4130(3) 0.1877(3) 0.71852(9) 0.0258(6) Uani 1 1 d . . .
S5 S 0.3164(3) 0.0962(3) 0.87016(9) 0.0231(6) Uani 1 1 d . . .
C3 C 0.3927(14) 0.0271(13) 0.6965(4) 0.034(3) Uani 1 1 d . . .
H3A H 0.4492 0.0010 0.7132 0.051 Uiso 1 1 calc R . .
H3B H 0.4204 0.0397 0.6660 0.051 Uiso 1 1 calc R . .
H3C H 0.2979 -0.0441 0.6988 0.051 Uiso 1 1 calc R . .
C6 C 0.1491(13) -0.0593(13) 0.8748(6) 0.051(4) Uani 1 1 d . . .
H6A H 0.0918 -0.0637 0.8504 0.077 Uiso 1 1 calc R . .
H6B H 0.1064 -0.0577 0.9022 0.077 Uiso 1 1 calc R . .
H6C H 0.1607 -0.1386 0.8741 0.077 Uiso 1 1 calc R . .
S7 S 0.6667 0.3333 0.8333 0.0119(12) Uani 1 6 d S . .
Cl10 Cl 0.6667 0.3333 0.07694(13) 0.0165(9) Uani 1 3 d S . .
Cl8 Cl 1.0000 1.0000 1.0000 0.0392(19) Uani 1 6 d S . .
O11A O 0.7367(12) 0.2672(12) 0.0897(6) 0.112(6) Uani 1 1 d . . .
O11B O 0.695(3) 0.395(2) 0.0351(8) 0.036(7) Uiso 0.33 1 d P . .
O9A O 1.092(4) 0.979(4) 0.9670(12) 0.035(8) Uiso 0.33 1 d P . .
O9B O 0.879(8) 0.896(8) 0.980(2) 0.13(3) Uiso 0.33 1 d P . .

loop_
_atom_site_aniso_label
_atom_site_aniso_U_11
_atom_site_aniso_U_22
_atom_site_aniso_U_33
_atom_site_aniso_U_23
_atom_site_aniso_U_13
_atom_site_aniso_U_12
Hg4 0.0187(3) 0.0286(3) 0.0241(3) -0.00386(18) -0.00368(17) 0.0101(2)
Hg1 0.0313(3) 0.0313(3) 0.0205(4) 0.000 0.000 0.01567(16)
S2 0.0291(16) 0.0294(16) 0.0217(15) -0.0069(12) -0.0107(12) 0.0169(14)
S5 0.0217(15) 0.0198(14) 0.0269(15) 0.0019(12) 0.0052(12) 0.0097(12)
C3 0.042(8) 0.035(7) 0.025(6) -0.013(5) -0.018(6) 0.020(6)
C6 0.023(7) 0.028(7) 0.098(13) 0.030(8) 0.020(8) 0.010(6)
S7 0.0129(18) 0.0129(18) 0.010(3) 0.000 0.000 0.0064(9)
Cl10 0.0177(14) 0.0177(14) 0.014(2) 0.000 0.000 0.0089(7)
Cl8 0.043(3) 0.043(3) 0.032(4) 0.000 0.000 0.0215(15)
O11A 0.042(7) 0.049(7) 0.230(18) 0.049(9) -0.045(9) 0.012(6)

loop_
_atom_type_symbol
_atom_type_description
_atom_type_scat_dispersion_real
_atom_type_scat_dispersion_imag
_atom_type_scat_source
C C 0.0033 0.0016 'International Tables Vol C Tables 4.2.6.8 and 6.1.1.4'
H H 0.0000 0.0000 'International Tables Vol C Tables 4.2.6.8 and 6.1.1.4'
O O 0.0106 0.0060 'International Tables Vol C Tables 4.2.6.8 and 6.1.1.4'
S S 0.1246 0.1234 'International Tables Vol C Tables 4.2.6.8 and 6.1.1.4'
Cl Cl 0.1484 0.1585 'International Tables Vol C Tables 4.2.6.8 and 6.1.1.4'
Hg Hg -2.3894 9.2266 'International Tables Vol C Tables 4.2.6.8 and 6.1.1.4'

loop_
_geom_angle_atom_site_label_1
_geom_angle_atom_site_label_2
_geom_angle_atom_site_label_3
_geom_angle
_geom_angle_site_symmetry_1
_geom_angle_site_symmetry_3
_geom_angle_publ_flag
S5 Hg4 S2 175.98(10) . . ?
S2 Hg1 S2 119.19(2) 2_655 . ?
S2 Hg1 S2 119.19(2) 2_655 3_665 ?
S2 Hg1 S2 119.19(2) . 3_665 ?
C3 S2 Hg4 104.8(4) . . ?
C3 S2 Hg1 102.6(4) . . ?
Hg4 S2 Hg1 98.22(10) . . ?
C6 S5 Hg4 106.6(6) . . ?
O11A Cl10 O11A 112.5(7) . 2_655 ?
O11A Cl10 O11A 112.5(7) . 3_665 ?
O11A Cl10 O11A 112.5(7) 2_655 3_665 ?
O11A Cl10 O11B 80.8(12) . 3_665 ?
O11A Cl10 O11B 116.4(14) 2_655 3_665 ?
O11A Cl10 O11B 118.2(14) 3_665 3_665 ?
O11A Cl10 O11B 116.4(14) . 2_655 ?
O11A Cl10 O11B 118.2(14) 2_655 2_655 ?
O11A Cl10 O11B 80.8(12) 3_665 2_655 ?
O11B Cl10 O11B 43.6(15) 3_665 2_655 ?
O11A Cl10 O11B 118.2(14) . . ?
O11A Cl10 O11B 80.8(12) 2_655 . ?
O11A Cl10 O11B 116.4(14) 3_665 . ?
O11B Cl10 O11B 43.6(15) 3_665 . ?
O11B Cl10 O11B 43.6(15) 2_655 . ?
O9B Cl8 O9B 180.00(2) 10_777 . ?
O9B Cl8 O9B 78(3) 10_777 3_675 ?
O9B Cl8 O9B 102(3) . 3_675 ?
O9B Cl8 O9B 102(3) 10_777 11_567 ?
O9B Cl8 O9B 78(3) . 11_567 ?
O9B Cl8 O9B 78(3) 3_675 11_567 ?
O9B Cl8 O9B 78(3) 10_777 2_765 ?
O9B Cl8 O9B 102(3) . 2_765 ?
O9B Cl8 O9B 102(3) 3_675 2_765 ?
O9B Cl8 O9B 180(5) 11_567 2_765 ?
O9B Cl8 O9B 102(3) 10_777 12_657 ?
O9B Cl8 O9B 78(3) . 12_657 ?
O9B Cl8 O9B 180(3) 3_675 12_657 ?
O9B Cl8 O9B 102(3) 11_567 12_657 ?
O9B Cl8 O9B 78(3) 2_765 12_657 ?
O9B Cl8 O9A 15(3) 10_777 12_657 ?
O9B Cl8 O9A 165(3) . 12_657 ?
O9B Cl8 O9A 88(4) 3_675 12_657 ?
O9B Cl8 O9A 95(4) 11_567 12_657 ?
O9B Cl8 O9A 85(4) 2_765 12_657 ?
O9B Cl8 O9A 92(4) 12_657 12_657 ?
O9B Cl8 O9A 165(4) 10_777 3_675 ?
O9B Cl8 O9A 15(3) . 3_675 ?
O9B Cl8 O9A 92(4) 3_675 3_675 ?
O9B Cl8 O9A 85(4) 11_567 3_675 ?
O9B Cl8 O9A 95(4) 2_765 3_675 ?
O9B Cl8 O9A 88(4) 12_657 3_675 ?
O9A Cl8 O9A 180.000(17) 12_657 3_675 ?
O9B Cl8 O9A 85(4) 10_777 2_765 ?
O9B Cl8 O9A 95(4) . 2_765 ?
O9B Cl8 O9A 15(3) 3_675 2_765 ?
O9B Cl8 O9A 88(4) 11_567 2_765 ?
O9B Cl8 O9A 92(4) 2_765 2_765 ?
O9B Cl8 O9A 165(3) 12_657 2_765 ?
O9A Cl8 O9A 98(2) 12_657 2_765 ?
O9A Cl8 O9A 82(2) 3_675 2_765 ?
O9B Cl8 O9A 88(4) 10_777 . ?
O9B Cl8 O9A 92(4) . . ?
O9B Cl8 O9A 95(4) 3_675 . ?
O9B Cl8 O9A 165(3) 11_567 . ?
O9B Cl8 O9A 15(3) 2_765 . ?
O9B Cl8 O9A 85(4) 12_657 . ?
O9A Cl8 O9A 98(2) 12_657 . ?
O9A Cl8 O9A 82(2) 3_675 . ?
O9A Cl8 O9A 82(2) 2_765 . ?
O9B Cl8 O9A 92(4) 10_777 10_777 ?
O9B Cl8 O9A 88(4) . 10_777 ?
O9B Cl8 O9A 85(4) 3_675 10_777 ?
O9B Cl8 O9A 15(3) 11_567 10_777 ?
O9B Cl8 O9A 165(3) 2_765 10_777 ?
O9B Cl8 O9A 95(4) 12_657 10_777 ?
O9A Cl8 O9A 82(2) 12_657 10_777 ?
O9A Cl8 O9A 98(2) 3_675 10_777 ?
O9A Cl8 O9A 98(2) 2_765 10_777 ?
O9A Cl8 O9A 180.00(4) . 10_777 ?
O9B Cl8 O9A 95(4) 10_777 11_567 ?
O9B Cl8 O9A 85(4) . 11_567 ?
O9B Cl8 O9A 165(3) 3_675 11_567 ?
O9B Cl8 O9A 92(4) 11_567 11_567 ?
O9B Cl8 O9A 88(4) 2_765 11_567 ?
O9B Cl8 O9A 15(3) 12_657 11_567 ?
O9A Cl8 O9A 82(2) 12_657 11_567 ?
O9A Cl8 O9A 98(2) 3_675 11_567 ?
O9A Cl8 O9A 180.00(3) 2_765 11_567 ?
O9A Cl8 O9A 98(2) . 11_567 ?
O9A Cl8 O9A 82(2) 10_777 11_567 ?
Cl10 O11A O11B 50.2(8) . 3_665 ?
O11B O11B O11B 60.000(4) 3_665 2_655 ?
O11B O11B Cl10 68.2(7) 3_665 . ?
O11B O11B Cl10 68.2(7) 2_655 . ?
O11B O11B O11A 109.4(14) 3_665 2_655 ?
O11B O11B O11A 111.1(13) 2_655 2_655 ?
Cl10 O11B O11A 49.0(9) . 2_655 ?
O9B O9A Cl8 65(10) 2_765 . ?
O9A O9B Cl8 100(10) 3_675 . ?

loop_
_geom_bond_atom_site_label_1
_geom_bond_atom_site_label_2
_geom_bond_distance
_geom_bond_site_symmetry_2
_geom_bond_publ_flag
Hg4 S5 2.332(3) . ?
Hg4 S2 2.364(3) . ?
Hg1 S2 2.479(3) 2_655 ?
Hg1 S2 2.479(3) . ?
Hg1 S2 2.479(3) 3_665 ?
S2 C3 1.822(12) . ?
S5 C6 1.816(13) . ?
Cl10 O11A 1.374(11) . ?
Cl10 O11A 1.374(11) 2_655 ?
Cl10 O11A 1.374(11) 3_665 ?
Cl10 O11B 1.40(2) 3_665 ?
Cl10 O11B 1.40(2) 2_655 ?
Cl10 O11B 1.40(2) . ?
Cl8 O9B 1.41(7) 10_777 ?
Cl8 O9B 1.41(7) . ?
Cl8 O9B 1.41(7) 3_675 ?
Cl8 O9B 1.41(7) 11_567 ?
Cl8 O9B 1.41(7) 2_765 ?
Cl8 O9B 1.41(7) 12_657 ?
Cl8 O9A 1.53(4) 12_657 ?
Cl8 O9A 1.53(4) 3_675 ?
Cl8 O9A 1.53(3) 2_765 ?
Cl8 O9A 1.53(3) . ?
Cl8 O9A 1.53(3) 10_777 ?
Cl8 O9A 1.53(3) 11_567 ?
O11A O11B 1.80(3) 3_665 ?
O11B O11B 1.04(4) 3_665 ?
O11B O11B 1.04(4) 2_655 ?
O11B O11A 1.80(3) 2_655 ?
O9A O9B 0.40(9) 2_765 ?
O9B O9A 0.40(9) 3_675 ?
